data_1531928
loop_
_publ_author_name
'Nalini, G.'
'Guru Row, T.N.'

_publ_section_title
;
 Structure determination at room temperature and phase transition studies
 above Tc in A Bi4 Ti4 O15 (A = Ba, Sr or Pb)
;
_journal_name_full 'Bulletin of Materials Science (Bangalore)'
_journal_page_first 275
_journal_page_last 281
_journal_volume 25
_journal_year 2002
_chemical_formula_sum 'Ba Bi4 O15 Ti4'
_chemical_name_systematic '(Ba Bi4) Ti4 O15'
_space_group_IT_number 139
_symmetry_space_group_name_Hall '-I 4 2'
_symmetry_space_group_name_H-M 'I 4/m m m'
_cell_angle_alpha 90
_cell_angle_beta 90
_cell_angle_gamma 90
_cell_formula_units_Z 2
_cell_length_a 3.864
_cell_length_b 3.864
_cell_length_c 41.8341
_cell_volume 624.604
_citation_journal_id_ASTM BUMSDW
_cod_data_source_file Nalini_BUMSDW_2002_1660.cif
_cod_data_source_block Ba1Bi4O15Ti4
_cod_original_cell_volume 624.6039
_cod_original_formula_sum 'Ba1 Bi4 O15 Ti4'
_cod_database_code 1531928

loop_
_symmetry_equiv_pos_as_xyz
x,y,z
-y,x,z
-x,-y,z
y,-x,z
x,-y,-z
y,x,-z
-x,y,-z
-y,-x,-z
-x,-y,-z
y,-x,-z
x,y,-z
-y,x,-z
-x,y,z
-y,-x,z
x,-y,z
y,x,z
x+1/2,y+1/2,z+1/2
-y+1/2,x+1/2,z+1/2
-x+1/2,-y+1/2,z+1/2
y+1/2,-x+1/2,z+1/2
x+1/2,-y+1/2,-z+1/2
y+1/2,x+1/2,-z+1/2
-x+1/2,y+1/2,-z+1/2
-y+1/2,-x+1/2,-z+1/2
-x+1/2,-y+1/2,-z+1/2
y+1/2,-x+1/2,-z+1/2
x+1/2,y+1/2,-z+1/2
-y+1/2,x+1/2,-z+1/2
-x+1/2,y+1/2,z+1/2
-y+1/2,-x+1/2,z+1/2
x+1/2,-y+1/2,z+1/2
y+1/2,x+1/2,z+1/2

loop_
_atom_site_label
_atom_site_type_symbol
_atom_site_fract_x
_atom_site_fract_y
_atom_site_fract_z
_atom_site_occupancy
_atom_site_U_iso_or_equiv
Bi1 Bi+3 0 0 0 0.89 0.0
O3 O-2 0 0 0.4086 1 0.0
O2 O-2 0 0.5 0.0446 1 0.0
Bi3 Bi+3 0 0 0.2198 0.77 0.0
Ti2 Ti+4 0 0 0.3452 1 0.0
O6 O-2 0 0.5 0.25 1 0.0
O5 O-2 0 0 0.3116 1 0.0
Bi2 Bi+3 0 0 0.1055 0.83 0.0
O4 O-2 0 0.5 0.143 1 0.0
Ba2 Ba+2 0 0 0.1055 0.17 0.0
Ti1 Ti+4 0 0 0.4491 1 0.0
Ba3 Ba+2 0 0 0.2198 0.23 0.0
Ba1 Ba+2 0 0 0 0.11 0.0
O1 O-2 0 0 0.5 1 0.0
